data_1559652
loop_
_publ_author_name
'Jornet-Moll\'a, Ver\'onica'
'Gim\'enez-Saiz, Carlos'
'Ca\~nadillas-Delgado, Laura'
'Yufit, Dmitry S.'
'Howard, Judith A. K.'
'Romero, Francisco M.'

_publ_section_title
;
 Interplay between spin crossover and proton migration along short strong
 hydrogen bonds.
;
_journal_issue 3
_journal_name_full 'Chemical science'
_journal_page_first 1038
_journal_page_last 1053
_journal_paper_doi 10.1039/d0sc04918b
_journal_volume 12
_journal_year 2020
_chemical_formula_moiety 'C22 H18 Fe N10 2+, C12 H9 N2 O6 1-, C6 H4 N O3 1-, 5(H2 O)'
_chemical_formula_sum 'C40 H41 Fe N13 O14'
_chemical_formula_weight 983.705
_space_group_crystal_system triclinic
_space_group_IT_number 2
_space_group_name_Hall '-P 1'
_space_group_name_H-M_alt 'P -1'
_atom_sites_solution_hydrogens mixed
_atom_sites_solution_primary difmap
_atom_sites_solution_secondary difmap
_audit_creation_method SHELXL-2017/1
_audit_update_record
;
2018-10-29 deposited with the CCDC.	2020-11-23 downloaded from the CCDC.
;
_cell_angle_alpha 76.8440(16)
_cell_angle_beta 85.770(2)
_cell_angle_gamma 110.502(3)
_cell_formula_units_Z 2
_cell_length_a 9.9953(3)
_cell_length_b 13.6057(2)
_cell_length_c 17.1602(3)
_cell_measurement_reflns_used 27094
_cell_measurement_temperature 94.9(2)
_cell_measurement_theta_max 27.4800
_cell_measurement_theta_min 2.5480
_cell_volume 2098.13(9)
_computing_cell_refinement
;
CrysAlisPro 1.171.38.43 (Rigaku OD, 2015)
;
_computing_data_collection
;
CrysAlisPro 1.171.38.43 (Rigaku OD, 2015)
;
_computing_data_reduction
;
CrysAlisPro 1.171.38.43 (Rigaku OD, 2015)
;
_computing_structure_refinement 'SHELXL-2017/1 (Sheldrick, 2017)'
_computing_structure_solution 'SHELXS-97 (Sheldrick, 1997)'
_diffrn_ambient_environment N~2~
_diffrn_ambient_temperature 94.9(2)
_diffrn_detector_area_resol_mean 16.0267
_diffrn_measured_fraction_theta_full 0.999
_diffrn_measured_fraction_theta_max 0.927
_diffrn_measurement_details
;
List of Runs (angles in degrees, time in seconds):

  # Type    Start    End  Width  t~exp~   \w     \q     \k     \f   Frames
#--------------------------------------------------------------------------
  1  \w    -50.00  54.50   0.95   10.00    --  -17.76  77.00 -30.00  110
  2  \w    -50.00  54.50   0.95   10.00    --  -17.76  77.00  60.00  110
  3  \w    -50.00  54.50   0.95   10.00    --  -17.76  77.00 150.00  110
  4  \w     -5.00  88.10   0.95   10.00    --   18.62  57.00 -30.00   98
  5  \w     -5.00  88.10   0.95   10.00    --   18.62  57.00 120.00   98
  6  \w    -20.00  62.65   0.95   10.00    --   18.62 -99.00-120.00   87
  7  \w     -5.00  88.10   0.95   10.00    --   18.62  57.00  60.00   98
  8  \w    -14.00  90.50   0.95   10.00    --   18.62  77.00-150.00  110
  9  \w    -84.00  57.55   0.95   10.00    --  -17.76  19.00-120.00  149
 10  \w    -20.00  26.55   0.95   10.00    --  -17.76 -99.00-180.00   49
 11  \w    -52.00  41.10   0.95   10.00    --   18.62 -57.00 -90.00   98
 12  \w    -52.00  41.10   0.95   10.00    --   18.62 -57.00   0.00   98
 13  \w    -20.00  62.65   0.95   10.00    --   18.62 -99.00  90.00   87
 14  \w     -5.00  88.10   0.95   10.00    --   18.62  57.00 -90.00   98
 15  \w    -13.00  91.50   0.95   10.00    --   18.62  38.00  60.00  110
 16  \w    -56.00  92.20   0.95   10.00    --   18.62   0.00-180.00  156
 17  \w    -56.00  92.20   0.95   10.00    --   18.62   0.00-150.00  156
 18  \w    -56.00  92.20   0.95   10.00    --   18.62   0.00-120.00  156
 19  \w    -20.00  62.65   0.95   10.00    --   18.62 -99.00 -60.00   87
 20  \w    -56.00  91.25   0.95   10.00    --   18.62   0.00 -90.00  155
;
_diffrn_measurement_device 'four-circle diffractometer'
_diffrn_measurement_device_type
;
SuperNova, Single source at offset, Sapphire3
;
_diffrn_measurement_method '\w scans'
_diffrn_orient_matrix_type
;
CrysAlisPro convention (1999,Acta A55,543-557)
;
_diffrn_orient_matrix_UB_11 -0.0334946903
_diffrn_orient_matrix_UB_12 -0.0378062709
_diffrn_orient_matrix_UB_13 0.0124192091
_diffrn_orient_matrix_UB_21 -0.0648198225
_diffrn_orient_matrix_UB_22 0.0434178355
_diffrn_orient_matrix_UB_23 0.0003834643
_diffrn_orient_matrix_UB_31 -0.0242133530
_diffrn_orient_matrix_UB_32 0.0054368076
_diffrn_orient_matrix_UB_33 -0.0412307897
_diffrn_radiation_monochromator mirror
_diffrn_radiation_type MoK\a
_diffrn_radiation_wavelength 0.71073
_diffrn_reflns_av_R_equivalents 0.0949
_diffrn_reflns_av_unetI/netI 0.1000
_diffrn_reflns_Laue_measured_fraction_full 0.999
_diffrn_reflns_Laue_measured_fraction_max 0.927
_diffrn_reflns_limit_h_max 12
_diffrn_reflns_limit_h_min -13
_diffrn_reflns_limit_k_max 17
_diffrn_reflns_limit_k_min -17
_diffrn_reflns_limit_l_max 22
_diffrn_reflns_limit_l_min -22
_diffrn_reflns_number 79016
_diffrn_reflns_point_group_measured_fraction_full 0.999
_diffrn_reflns_point_group_measured_fraction_max 0.927
_diffrn_reflns_theta_full 25.242
_diffrn_reflns_theta_max 27.752
_diffrn_reflns_theta_min 2.473
_diffrn_source 'micro-focus sealed X-ray tube'
_exptl_absorpt_coefficient_mu 0.447
_exptl_absorpt_correction_T_max 0.946
_exptl_absorpt_correction_T_min 0.847
_exptl_absorpt_correction_type multi-scan
_exptl_absorpt_process_details
;
CrysAlisPro 1.171.38.46 (Rigaku Oxford Diffraction, 2015)
Empirical absorption correction using spherical harmonics,
 implemented in SCALE3 ABSPACK scaling algorithm.
;
_exptl_crystal_colour dark-red
_exptl_crystal_density_diffrn 1.557
_exptl_crystal_description cube
_exptl_crystal_F_000 1020.000
_exptl_crystal_preparation 'Magnetic properties'
_exptl_crystal_recrystallization_method 'Re-crystallisation from solvent: Methanol/water'
_exptl_crystal_size_max 0.486
_exptl_crystal_size_mid 0.263
_exptl_crystal_size_min 0.146
_refine_diff_density_max 0.598
_refine_diff_density_min -0.684
_refine_diff_density_rms 0.081
_refine_ls_extinction_method none
_refine_ls_goodness_of_fit_ref 1.048
_refine_ls_hydrogen_treatment hetero
_refine_ls_matrix_type full
_refine_ls_number_parameters 658
_refine_ls_number_reflns 9154
_refine_ls_number_restraints 4
_refine_ls_restrained_S_all 1.048
_refine_ls_R_factor_all 0.0660
_refine_ls_R_factor_gt 0.0461
_refine_ls_shift/su_max 0.000
_refine_ls_shift/su_mean 0.000
_refine_ls_structure_factor_coef Fsqd
_refine_ls_weighting_details 'w=1/[\s^2^(Fo^2^)+(0.0297P)^2^+2.3514P] where P=(Fo^2^+2Fc^2^)/3'
_refine_ls_weighting_scheme calc
_refine_ls_wR_factor_gt 0.0931
_refine_ls_wR_factor_ref 0.1072
_reflns_Friedel_coverage 0.000
_reflns_number_gt 7258
_reflns_number_total 9154
_reflns_threshold_expression 'I > 2\s(I)'
_cod_data_source_file d0sc04918b2.cif
_cod_data_source_block Fe_bpp_Noxid_NHoxid_95K
_cod_depositor_comments
;Adding full bibliography for 1559642--1559653.cif.

 Adding full bibliography for 1559642--1559653.cif.
;
_cod_original_cell_volume 2098.13(10)
_cod_database_code 1559652
_shelx_shelxl_version_number 2017/1
_shelx_space_group_comment
;
The symmetry employed for this shelxl refinement is uniquely defined
by the following loop, which should always be used as a source of
symmetry information in preference to the above space-group names.
They are only intended as comments.
;

loop_
_space_group_symop_operation_xyz
'x, y, z'
'-x, -y, -z'

loop_
_atom_site_label
_atom_site_type_symbol
_atom_site_fract_x
_atom_site_fract_y
_atom_site_fract_z
_atom_site_U_iso_or_equiv
_atom_site_adp_type
_atom_site_occupancy
_atom_site_site_symmetry_order
_atom_site_calc_flag
_atom_site_refinement_flags_posn
_atom_site_refinement_flags_adp
_atom_site_refinement_flags_occupancy
_atom_site_disorder_assembly
_atom_site_disorder_group
Fe1 Fe 0.08282(3) 0.54634(2) 0.22483(2) 0.01175(9) Uani 1 1 d . . . . .
N1 N 0.1774(2) 0.50489(17) 0.39510(12) 0.0164(4) Uani 1 1 d . . . . .
H1N H 0.266(4) 0.573(3) 0.378(2) 0.067(12) Uiso 1 1 d . . . . .
N2 N 0.0878(2) 0.48243(15) 0.34074(11) 0.0149(4) Uani 1 1 d . . . . .
N3 N -0.1061(2) 0.42864(15) 0.25833(12) 0.0149(4) Uani 1 1 d . . . . .
N4 N 0.0016(2) 0.56354(15) 0.12319(12) 0.0161(4) Uani 1 1 d . . . . .
N5 N 0.0459(2) 0.62945(17) 0.04609(12) 0.0186(4) Uani 1 1 d . . . . .
H5N H 0.149(4) 0.691(3) 0.025(2) 0.064(11) Uiso 1 1 d . . . . .
N6 N -0.0732(2) 0.66742(16) 0.30818(12) 0.0166(4) Uani 1 1 d . . . . .
H6N H -0.175(4) 0.605(3) 0.3274(19) 0.050(10) Uiso 1 1 d . . . . .
N7 N 0.0325(2) 0.66219(15) 0.25750(11) 0.0135(4) Uani 1 1 d . . . . .
N8 N 0.2614(2) 0.67312(15) 0.17965(11) 0.0125(4) Uani 1 1 d . . . . .
N9 N 0.2111(2) 0.48012(15) 0.18012(11) 0.0139(4) Uani 1 1 d . . . . .
N10 N 0.2062(2) 0.38012(16) 0.17885(12) 0.0167(4) Uani 1 1 d . . . . .
H10N H 0.127(4) 0.315(3) 0.2090(19) 0.046(9) Uiso 1 1 d . . . . .
C1 C 0.1160(3) 0.4374(2) 0.46972(15) 0.0198(5) Uani 1 1 d . . . . .
H1 H 0.157565 0.438475 0.516401 0.024 Uiso 1 1 calc R U . . .
C2 C -0.0191(3) 0.3665(2) 0.46503(15) 0.0193(5) Uani 1 1 d . . . . .
H2 H -0.085912 0.310345 0.506751 0.023 Uiso 1 1 calc R U . . .
C3 C -0.0332(3) 0.39757(18) 0.38373(14) 0.0152(5) Uani 1 1 d . . . . .
C4 C -0.1485(2) 0.36606(18) 0.33589(14) 0.0151(5) Uani 1 1 d . . . . .
C5 C -0.2873(3) 0.28675(19) 0.36294(15) 0.0183(5) Uani 1 1 d . . . . .
H5 H -0.315621 0.244333 0.416549 0.022 Uiso 1 1 calc R U . . .
C6 C -0.3831(3) 0.27253(19) 0.30739(16) 0.0206(5) Uani 1 1 d . . . . .
H6 H -0.476275 0.219554 0.323748 0.025 Uiso 1 1 calc R U . . .
C7 C -0.3394(3) 0.33734(19) 0.22778(15) 0.0194(5) Uani 1 1 d . . . . .
H7 H -0.402587 0.328150 0.190483 0.023 Uiso 1 1 calc R U . . .
C8 C -0.2002(2) 0.41594(18) 0.20480(14) 0.0158(5) Uani 1 1 d . . . . .
C9 C -0.1338(3) 0.49431(19) 0.12599(14) 0.0171(5) Uani 1 1 d . . . . .
C10 C -0.1766(3) 0.5169(2) 0.04965(15) 0.0216(5) Uani 1 1 d . . . . .
H10 H -0.265149 0.481379 0.035203 0.026 Uiso 1 1 calc R U . . .
C11 C -0.0591(3) 0.6027(2) 0.00120(15) 0.0220(5) Uani 1 1 d . . . . .
H11 H -0.053291 0.636387 -0.053241 0.026 Uiso 1 1 calc R U . . .
C12 C -0.0346(3) 0.7676(2) 0.32005(14) 0.0188(5) Uani 1 1 d . . . . .
H12 H -0.090493 0.790065 0.352362 0.023 Uiso 1 1 calc R U . . .
C13 C 0.1012(3) 0.83070(19) 0.27641(14) 0.0172(5) Uani 1 1 d . . . . .
H13 H 0.155661 0.903125 0.273149 0.021 Uiso 1 1 calc R U . . .
C14 C 0.1396(2) 0.76206(18) 0.23797(13) 0.0135(5) Uani 1 1 d . . . . .
C15 C 0.2672(2) 0.77226(18) 0.18561(13) 0.0134(5) Uani 1 1 d . . . . .
C16 C 0.3827(2) 0.86725(19) 0.14337(14) 0.0166(5) Uani 1 1 d . . . . .
H16 H 0.385192 0.934939 0.147219 0.020 Uiso 1 1 calc R U . . .
C17 C 0.4941(2) 0.85904(19) 0.09534(14) 0.0169(5) Uani 1 1 d . . . . .
H17 H 0.572628 0.921558 0.066814 0.020 Uiso 1 1 calc R U . . .
C18 C 0.4883(2) 0.75706(19) 0.08991(14) 0.0159(5) Uani 1 1 d . . . . .
H18 H 0.562410 0.750638 0.057931 0.019 Uiso 1 1 calc R U . . .
C19 C 0.3699(2) 0.66527(18) 0.13310(13) 0.0129(5) Uani 1 1 d . . . . .
C20 C 0.3404(2) 0.55125(18) 0.13650(13) 0.0134(5) Uani 1 1 d . . . . .
C21 C 0.4189(3) 0.4963(2) 0.10680(14) 0.0182(5) Uani 1 1 d . . . . .
H21 H 0.510397 0.526091 0.074920 0.022 Uiso 1 1 calc R U . . .
C22 C 0.3298(3) 0.3881(2) 0.13561(15) 0.0192(5) Uani 1 1 d . . . . .
H22 H 0.351144 0.329841 0.126748 0.023 Uiso 1 1 calc R U . . .
N11 N 1.1176(2) 1.00894(17) 0.06983(12) 0.0190(4) Uani 1 1 d . . . . .
O1 O 0.69209(18) 0.66815(13) 0.19158(10) 0.0196(4) Uani 1 1 d . . . . .
O2 O 0.65522(18) 0.78345(14) 0.25873(10) 0.0217(4) Uani 1 1 d . . . . .
O3 O 1.24242(18) 1.08417(15) 0.03129(10) 0.0260(4) Uani 1 1 d . . . . .
C23 C 0.7226(3) 0.76141(19) 0.20587(14) 0.0173(5) Uani 1 1 d . . . . .
C24 C 0.8570(2) 0.84959(19) 0.15357(14) 0.0154(5) Uani 1 1 d . . . . .
C25 C 0.9470(3) 0.8271(2) 0.10083(14) 0.0182(5) Uani 1 1 d . . . . .
H25 H 0.919268 0.757673 0.093112 0.022 Uiso 1 1 calc R U . . .
C26 C 0.8991(3) 0.9554(2) 0.16081(15) 0.0192(5) Uani 1 1 d . . . . .
H26 H 0.839401 0.973075 0.194715 0.023 Uiso 1 1 calc R U . . .
C27 C 1.0281(3) 1.0339(2) 0.11826(15) 0.0212(5) Uani 1 1 d . . . . .
H27 H 1.054426 1.104829 0.122637 0.025 Uiso 1 1 calc R U . . .
C28 C 1.0774(3) 0.9069(2) 0.05975(14) 0.0202(5) Uani 1 1 d . . . . .
H28 H 1.137928 0.890973 0.025083 0.024 Uiso 1 1 calc R U . . .
N12 N 0.1988(2) 0.19055(15) 0.50901(12) 0.0152(4) Uani 1 1 d . . . . .
O4 O 0.65511(17) 0.51317(13) 0.37819(10) 0.0198(4) Uani 1 1 d . . . . .
O5 O 0.50289(19) 0.51360(14) 0.28776(10) 0.0229(4) Uani 1 1 d . . . . .
H1O H 0.601(5) 0.598(3) 0.240(2) 0.079(13) Uiso 1 1 d . . . . .
O6 O 0.09354(17) 0.10568(13) 0.55767(10) 0.0193(4) Uani 1 1 d . . . . .
C29 C 0.5378(3) 0.47532(19) 0.35538(14) 0.0168(5) Uani 1 1 d . . . . .
C30 C 0.4196(2) 0.37449(18) 0.40910(14) 0.0152(5) Uani 1 1 d . . . . .
C31 C 0.4269(2) 0.33692(19) 0.49026(14) 0.0165(5) Uani 1 1 d . . . . .
H31 H 0.506765 0.373295 0.511581 0.020 Uiso 1 1 calc R U . . .
C32 C 0.2994(3) 0.31594(19) 0.37918(14) 0.0172(5) Uani 1 1 d . . . . .
H32 H 0.292261 0.339056 0.324852 0.021 Uiso 1 1 calc R U . . .
C33 C 0.1917(3) 0.22471(19) 0.42917(14) 0.0175(5) Uani 1 1 d . . . . .
H33 H 0.112988 0.185793 0.408236 0.021 Uiso 1 1 calc R U . . .
C34 C 0.3161(2) 0.24579(19) 0.53939(14) 0.0164(5) Uani 1 1 d . . . . .
H34 H 0.321264 0.221662 0.593903 0.020 Uiso 1 1 calc R U . . .
N13 N 0.4981(2) 1.06797(16) -0.39249(12) 0.0171(4) Uani 1 1 d . . . . .
O7 O 0.10574(19) 0.79618(14) -0.16900(10) 0.0224(4) Uani 1 1 d . . . . .
O8 O -0.00794(18) 0.80792(13) -0.27579(10) 0.0201(4) Uani 1 1 d . . . . .
O9 O 0.61901(17) 1.14514(13) -0.43788(10) 0.0199(4) Uani 1 1 d . . . . .
C35 C 0.1037(3) 0.83365(18) -0.24230(15) 0.0167(5) Uani 1 1 d . . . . .
C36 C 0.2430(2) 0.91597(18) -0.29549(14) 0.0151(5) Uani 1 1 d . . . . .
C37 C 0.2519(3) 0.95344(19) -0.37927(15) 0.0180(5) Uani 1 1 d . . . . .
H37 H 0.170749 0.927476 -0.403144 0.022 Uiso 1 1 calc R U . . .
C38 C 0.3676(3) 0.9567(2) -0.26305(15) 0.0191(5) Uani 1 1 d . . . . .
H38 H 0.365814 0.932613 -0.207593 0.023 Uiso 1 1 calc R U . . .
C39 C 0.4931(3) 1.03198(19) -0.31179(14) 0.0186(5) Uani 1 1 d . . . . .
H39 H 0.575647 1.058513 -0.289093 0.022 Uiso 1 1 calc R U . . .
C40 C 0.3797(3) 1.02838(19) -0.42675(15) 0.0172(5) Uani 1 1 d . . . . .
H40 H 0.384849 1.052012 -0.482588 0.021 Uiso 1 1 calc R U . . .
O1W O 0.2068(2) 0.97981(15) 0.42499(11) 0.0218(4) Uani 1 1 d . . . . .
H1B H 0.247(4) 0.936(3) 0.4286(19) 0.041(10) Uiso 1 1 d . . . . .
H1A H 0.113(4) 0.941(3) 0.4385(19) 0.042(9) Uiso 1 1 d . . . . .
O2W O 0.2485(2) 1.11668(17) 0.27147(12) 0.0262(4) Uani 1 1 d . . . . .
H2A H 0.175(3) 1.132(2) 0.2749(17) 0.026(8) Uiso 1 1 d . . . . .
H2B H 0.243(4) 1.076(3) 0.316(2) 0.045(11) Uiso 1 1 d . . . . .
O3W O 0.3945(2) 0.69573(16) 0.35768(12) 0.0249(4) Uani 1 1 d . . . . .
H3A H 0.388(4) 0.742(3) 0.386(2) 0.048(10) Uiso 1 1 d . . . . .
H3B H 0.472(4) 0.719(3) 0.329(2) 0.037(10) Uiso 1 1 d . . . . .
O4W O 0.2777(2) 0.79934(17) -0.05187(12) 0.0288(4) Uani 1 1 d . . . . .
H4A H 0.233(4) 0.795(3) -0.088(2) 0.049(11) Uiso 1 1 d . . . . .
H4B H 0.362(5) 0.803(4) -0.073(3) 0.085(15) Uiso 1 1 d . . . . .
O5W O 1.4367(2) 1.15902(18) 0.12765(14) 0.0328(5) Uani 1 1 d . . . . .
H5A H 1.376(5) 1.135(3) 0.096(3) 0.078(14) Uiso 1 1 d . . . . .
H5B H 1.388(4) 1.148(3) 0.171(2) 0.041(10) Uiso 1 1 d . . . . .

loop_
_atom_site_aniso_label
_atom_site_aniso_U_11
_atom_site_aniso_U_22
_atom_site_aniso_U_33
_atom_site_aniso_U_23
_atom_site_aniso_U_13
_atom_site_aniso_U_12
Fe1 0.00926(17) 0.01284(16) 0.01137(18) -0.00325(13) -0.00152(13) 0.00213(13)
N1 0.0160(10) 0.0219(10) 0.0158(11) -0.0088(9) -0.0074(8) 0.0091(9)
N2 0.0129(10) 0.0165(9) 0.0158(10) -0.0061(8) -0.0045(8) 0.0048(8)
N3 0.0156(10) 0.0178(10) 0.0158(11) -0.0085(8) -0.0038(8) 0.0091(8)
N4 0.0177(10) 0.0173(10) 0.0140(10) -0.0046(8) -0.0016(8) 0.0075(8)
N5 0.0265(12) 0.0221(11) 0.0091(10) -0.0025(8) -0.0016(9) 0.0128(9)
N6 0.0125(10) 0.0226(10) 0.0138(10) -0.0047(8) -0.0007(8) 0.0062(8)
N7 0.0091(9) 0.0195(10) 0.0097(10) -0.0027(8) 0.0003(7) 0.0038(8)
N8 0.0119(9) 0.0161(9) 0.0098(10) -0.0030(8) -0.0030(8) 0.0057(8)
N9 0.0142(10) 0.0132(9) 0.0131(10) -0.0033(8) -0.0037(8) 0.0035(8)
N10 0.0208(11) 0.0131(10) 0.0162(11) -0.0045(8) -0.0055(9) 0.0057(9)
C1 0.0242(13) 0.0250(13) 0.0162(13) -0.0090(10) -0.0068(10) 0.0135(11)
C2 0.0228(13) 0.0195(12) 0.0177(13) -0.0052(10) -0.0028(10) 0.0105(10)
C3 0.0181(12) 0.0137(11) 0.0159(12) -0.0053(9) -0.0030(10) 0.0077(9)
C4 0.0144(12) 0.0153(11) 0.0196(13) -0.0088(10) -0.0028(10) 0.0078(9)
C5 0.0181(12) 0.0153(11) 0.0211(13) -0.0054(10) -0.0001(10) 0.0061(10)
C6 0.0138(12) 0.0158(11) 0.0330(15) -0.0108(11) -0.0036(11) 0.0042(10)
C7 0.0196(13) 0.0202(12) 0.0244(14) -0.0115(10) -0.0084(10) 0.0104(10)
C8 0.0153(12) 0.0172(11) 0.0194(13) -0.0099(10) -0.0062(10) 0.0078(9)
C9 0.0181(12) 0.0206(12) 0.0173(13) -0.0092(10) -0.0056(10) 0.0100(10)
C10 0.0219(13) 0.0319(14) 0.0219(14) -0.0153(11) -0.0115(11) 0.0166(11)
C11 0.0314(15) 0.0281(13) 0.0121(12) -0.0055(10) -0.0045(11) 0.0178(12)
C12 0.0170(12) 0.0295(13) 0.0133(12) -0.0085(10) -0.0032(10) 0.0109(10)
C13 0.0174(12) 0.0190(12) 0.0178(13) -0.0092(10) -0.0048(10) 0.0069(10)
C14 0.0118(11) 0.0153(11) 0.0114(12) -0.0024(9) -0.0028(9) 0.0035(9)
C15 0.0132(11) 0.0144(11) 0.0121(12) -0.0053(9) -0.0049(9) 0.0030(9)
C16 0.0158(12) 0.0157(11) 0.0172(13) -0.0058(10) -0.0045(10) 0.0035(9)
C17 0.0116(11) 0.0161(11) 0.0158(12) -0.0012(9) -0.0010(9) -0.0012(9)
C18 0.0111(11) 0.0215(12) 0.0143(12) -0.0043(10) -0.0025(9) 0.0054(9)
C19 0.0108(11) 0.0177(11) 0.0098(11) -0.0038(9) -0.0028(9) 0.0048(9)
C20 0.0109(11) 0.0188(11) 0.0098(11) -0.0043(9) -0.0026(9) 0.0040(9)
C21 0.0153(12) 0.0257(13) 0.0163(13) -0.0081(10) -0.0041(10) 0.0093(10)
C22 0.0227(13) 0.0200(12) 0.0201(13) -0.0093(10) -0.0089(10) 0.0109(10)
N11 0.0134(10) 0.0266(11) 0.0111(10) -0.0007(8) 0.0000(8) 0.0037(9)
O1 0.0189(9) 0.0178(8) 0.0176(9) -0.0021(7) -0.0020(7) 0.0036(7)
O2 0.0171(9) 0.0235(9) 0.0201(9) -0.0053(7) 0.0021(7) 0.0038(7)
O3 0.0117(9) 0.0333(10) 0.0172(9) 0.0003(8) 0.0034(7) -0.0047(8)
C23 0.0164(12) 0.0210(12) 0.0146(12) -0.0027(10) -0.0057(10) 0.0077(10)
C24 0.0130(11) 0.0190(12) 0.0117(12) -0.0015(9) -0.0017(9) 0.0050(9)
C25 0.0180(12) 0.0233(12) 0.0169(13) -0.0068(10) -0.0060(10) 0.0108(10)
C26 0.0165(12) 0.0228(12) 0.0171(13) -0.0043(10) 0.0013(10) 0.0074(10)
C27 0.0205(13) 0.0223(13) 0.0212(14) -0.0079(11) -0.0037(11) 0.0072(10)
C28 0.0181(12) 0.0307(14) 0.0130(12) -0.0056(10) -0.0035(10) 0.0107(11)
N12 0.0115(10) 0.0169(10) 0.0165(11) -0.0052(8) 0.0009(8) 0.0047(8)
O4 0.0135(9) 0.0210(9) 0.0192(9) -0.0036(7) -0.0007(7) 0.0011(7)
O5 0.0209(9) 0.0226(9) 0.0178(9) 0.0003(7) -0.0052(7) 0.0029(7)
O6 0.0126(8) 0.0194(8) 0.0207(9) -0.0037(7) 0.0012(7) 0.0019(7)
C29 0.0162(12) 0.0188(12) 0.0174(13) -0.0075(10) -0.0039(10) 0.0070(10)
C30 0.0143(12) 0.0166(11) 0.0161(12) -0.0065(9) -0.0009(9) 0.0065(9)
C31 0.0120(11) 0.0202(12) 0.0177(13) -0.0071(10) -0.0021(9) 0.0055(9)
C32 0.0188(12) 0.0207(12) 0.0143(12) -0.0062(10) -0.0049(10) 0.0090(10)
C33 0.0162(12) 0.0209(12) 0.0182(13) -0.0101(10) -0.0063(10) 0.0068(10)
C34 0.0153(12) 0.0206(12) 0.0159(12) -0.0070(10) -0.0044(10) 0.0083(10)
N13 0.0166(10) 0.0181(10) 0.0172(11) -0.0056(8) -0.0015(8) 0.0071(8)
O7 0.0210(9) 0.0243(9) 0.0167(9) -0.0017(7) -0.0045(7) 0.0046(7)
O8 0.0167(9) 0.0186(8) 0.0218(9) -0.0043(7) -0.0069(7) 0.0028(7)
O9 0.0134(8) 0.0214(9) 0.0181(9) -0.0019(7) 0.0030(7) 0.0015(7)
C35 0.0168(12) 0.0157(11) 0.0205(13) -0.0076(10) -0.0049(10) 0.0075(10)
C36 0.0155(12) 0.0134(11) 0.0166(12) -0.0048(9) -0.0016(10) 0.0054(9)
C37 0.0203(13) 0.0168(11) 0.0201(13) -0.0085(10) -0.0090(10) 0.0074(10)
C38 0.0196(13) 0.0239(12) 0.0135(12) -0.0046(10) -0.0051(10) 0.0078(10)
C39 0.0173(12) 0.0227(12) 0.0138(12) -0.0056(10) -0.0047(10) 0.0044(10)
C40 0.0194(12) 0.0186(12) 0.0158(12) -0.0068(10) -0.0059(10) 0.0079(10)
O1W 0.0164(10) 0.0251(10) 0.0227(10) -0.0059(8) -0.0030(8) 0.0070(8)
O2W 0.0266(11) 0.0304(11) 0.0217(11) -0.0046(9) -0.0023(9) 0.0128(9)
O3W 0.0173(10) 0.0273(10) 0.0258(11) -0.0115(9) 0.0018(8) 0.0016(8)
O4W 0.0237(11) 0.0408(12) 0.0177(10) -0.0042(9) -0.0065(9) 0.0089(9)
O5W 0.0200(10) 0.0525(13) 0.0235(12) -0.0166(10) -0.0027(9) 0.0073(9)

loop_
_atom_type_symbol
_atom_type_description
_atom_type_scat_dispersion_real
_atom_type_scat_dispersion_imag
_atom_type_scat_source
C C 0.0033 0.0016 'International Tables Vol C Tables 4.2.6.8 and 6.1.1.4'
H H 0.0000 0.0000 'International Tables Vol C Tables 4.2.6.8 and 6.1.1.4'
N N 0.0061 0.0033 'International Tables Vol C Tables 4.2.6.8 and 6.1.1.4'
O O 0.0106 0.0060 'International Tables Vol C Tables 4.2.6.8 and 6.1.1.4'
Fe Fe 0.3463 0.8444 'International Tables Vol C Tables 4.2.6.8 and 6.1.1.4'

loop_
_geom_angle_atom_site_label_1
_geom_angle_atom_site_label_2
_geom_angle_atom_site_label_3
_geom_angle
_geom_angle_site_symmetry_1
_geom_angle_site_symmetry_3
_geom_angle_publ_flag
N3 Fe1 N8 172.36(8) . . ?
N3 Fe1 N4 79.03(8) . . ?
N8 Fe1 N4 93.84(8) . . ?
N3 Fe1 N7 98.76(8) . . ?
N8 Fe1 N7 78.87(8) . . ?
N4 Fe1 N7 94.01(8) . . ?
N3 Fe1 N2 78.34(8) . . ?
N8 Fe1 N2 108.74(8) . . ?
N4 Fe1 N2 157.36(8) . . ?
N7 Fe1 N2 88.99(8) . . ?
N3 Fe1 N9 104.49(8) . . ?
N8 Fe1 N9 78.16(8) . . ?
N4 Fe1 N9 91.12(8) . . ?
N7 Fe1 N9 156.74(8) . . ?
N2 Fe1 N9 94.94(8) . . ?
C1 N1 N2 111.1(2) . . ?
C1 N1 H1N 130(2) . . ?
N2 N1 H1N 118(2) . . ?
N1 N2 C3 105.30(19) . . ?
N1 N2 Fe1 137.62(16) . . ?
C3 N2 Fe1 116.81(14) . . ?
C4 N3 C8 120.1(2) . . ?
C4 N3 Fe1 120.46(15) . . ?
C8 N3 Fe1 119.15(16) . . ?
C9 N4 N5 106.24(19) . . ?
C9 N4 Fe1 116.55(16) . . ?
N5 N4 Fe1 137.20(16) . . ?
C11 N5 N4 110.6(2) . . ?
C11 N5 H5N 125(2) . . ?
N4 N5 H5N 124(2) . . ?
C12 N6 N7 110.7(2) . . ?
C12 N6 H6N 125.9(18) . . ?
N7 N6 H6N 122.8(18) . . ?
N6 N7 C14 105.63(18) . . ?
N6 N7 Fe1 137.17(15) . . ?
C14 N7 Fe1 115.84(15) . . ?
C19 N8 C15 120.0(2) . . ?
C19 N8 Fe1 120.19(15) . . ?
C15 N8 Fe1 119.08(15) . . ?
C20 N9 N10 106.08(18) . . ?
C20 N9 Fe1 115.70(14) . . ?
N10 N9 Fe1 138.20(16) . . ?
C22 N10 N9 110.2(2) . . ?
C22 N10 H10N 127.9(19) . . ?
N9 N10 H10N 121.7(19) . . ?
N1 C1 C2 108.3(2) . . ?
N1 C1 H1 125.9 . . ?
C2 C1 H1 125.9 . . ?
C1 C2 C3 104.6(2) . . ?
C1 C2 H2 127.7 . . ?
C3 C2 H2 127.7 . . ?
N2 C3 C2 110.7(2) . . ?
N2 C3 C4 113.4(2) . . ?
C2 C3 C4 135.7(2) . . ?
N3 C4 C5 121.6(2) . . ?
N3 C4 C3 110.9(2) . . ?
C5 C4 C3 127.5(2) . . ?
C4 C5 C6 118.2(2) . . ?
C4 C5 H5 120.9 . . ?
C6 C5 H5 120.9 . . ?
C7 C6 C5 120.1(2) . . ?
C7 C6 H6 119.9 . . ?
C5 C6 H6 119.9 . . ?
C8 C7 C6 118.9(2) . . ?
C8 C7 H7 120.5 . . ?
C6 C7 H7 120.5 . . ?
N3 C8 C7 121.0(2) . . ?
N3 C8 C9 110.9(2) . . ?
C7 C8 C9 128.1(2) . . ?
N4 C9 C10 110.0(2) . . ?
N4 C9 C8 114.3(2) . . ?
C10 C9 C8 135.7(2) . . ?
C11 C10 C9 105.0(2) . . ?
C11 C10 H10 127.5 . . ?
C9 C10 H10 127.5 . . ?
N5 C11 C10 108.2(2) . . ?
N5 C11 H11 125.9 . . ?
C10 C11 H11 125.9 . . ?
N6 C12 C13 108.4(2) . . ?
N6 C12 H12 125.8 . . ?
C13 C12 H12 125.8 . . ?
C12 C13 C14 104.6(2) . . ?
C12 C13 H13 127.7 . . ?
C14 C13 H13 127.7 . . ?
N7 C14 C13 110.6(2) . . ?
N7 C14 C15 114.26(19) . . ?
C13 C14 C15 135.1(2) . . ?
N8 C15 C16 121.2(2) . . ?
N8 C15 C14 110.93(19) . . ?
C16 C15 C14 127.9(2) . . ?
C17 C16 C15 118.7(2) . . ?
C17 C16 H16 120.7 . . ?
C15 C16 H16 120.7 . . ?
C16 C17 C18 119.9(2) . . ?
C16 C17 H17 120.0 . . ?
C18 C17 H17 120.0 . . ?
C19 C18 C17 118.8(2) . . ?
C19 C18 H18 120.6 . . ?
C17 C18 H18 120.6 . . ?
N8 C19 C18 121.4(2) . . ?
N8 C19 C20 110.20(19) . . ?
C18 C19 C20 128.4(2) . . ?
N9 C20 C21 110.7(2) . . ?
N9 C20 C19 114.78(19) . . ?
C21 C20 C19 134.5(2) . . ?
C22 C21 C20 104.1(2) . . ?
C22 C21 H21 127.9 . . ?
C20 C21 H21 127.9 . . ?
N10 C22 C21 108.9(2) . . ?
N10 C22 H22 125.5 . . ?
C21 C22 H22 125.5 . . ?
O3 N11 C27 119.8(2) . . ?
O3 N11 C28 119.8(2) . . ?
C27 N11 C28 120.4(2) . . ?
C23 O1 H1O 113.4(19) . . ?
O2 C23 O1 126.7(2) . . ?
O2 C23 C24 118.7(2) . . ?
O1 C23 C24 114.5(2) . . ?
C25 C24 C26 118.2(2) . . ?
C25 C24 C23 121.5(2) . . ?
C26 C24 C23 120.3(2) . . ?
C28 C25 C24 120.4(2) . . ?
C28 C25 H25 119.8 . . ?
C24 C25 H25 119.8 . . ?
C27 C26 C24 120.3(2) . . ?
C27 C26 H26 119.8 . . ?
C24 C26 H26 119.8 . . ?
N11 C27 C26 120.6(2) . . ?
N11 C27 H27 119.7 . . ?
C26 C27 H27 119.7 . . ?
N11 C28 C25 120.1(2) . . ?
N11 C28 H28 119.9 . . ?
C25 C28 H28 119.9 . . ?
O6 N12 C33 120.83(19) . . ?
O6 N12 C34 119.38(19) . . ?
C33 N12 C34 119.8(2) . . ?
C29 O5 H1O 115.6(18) . . ?
O4 C29 O5 126.5(2) . . ?
O4 C29 C30 119.8(2) . . ?
O5 C29 C30 113.7(2) . . ?
C31 C30 C32 118.0(2) . . ?
C31 C30 C29 120.7(2) . . ?
C32 C30 C29 121.3(2) . . ?
C34 C31 C30 120.2(2) . . ?
C34 C31 H31 119.9 . . ?
C30 C31 H31 119.9 . . ?
C33 C32 C30 120.6(2) . . ?
C33 C32 H32 119.7 . . ?
C30 C32 H32 119.7 . . ?
N12 C33 C32 120.7(2) . . ?
N12 C33 H33 119.7 . . ?
C32 C33 H33 119.7 . . ?
N12 C34 C31 120.8(2) . . ?
N12 C34 H34 119.6 . . ?
C31 C34 H34 119.6 . . ?
O9 N13 C39 119.45(19) . . ?
O9 N13 C40 120.10(19) . . ?
C39 N13 C40 120.4(2) . . ?
O7 C35 O8 124.7(2) . . ?
O7 C35 C36 118.3(2) . . ?
O8 C35 C36 117.0(2) . . ?
C38 C36 C37 117.4(2) . . ?
C38 C36 C35 121.3(2) . . ?
C37 C36 C35 121.3(2) . . ?
C40 C37 C36 120.5(2) . . ?
C40 C37 H37 119.7 . . ?
C36 C37 H37 119.7 . . ?
C39 C38 C36 120.8(2) . . ?
C39 C38 H38 119.6 . . ?
C36 C38 H38 119.6 . . ?
N13 C39 C38 120.6(2) . . ?
N13 C39 H39 119.7 . . ?
C38 C39 H39 119.7 . . ?
N13 C40 C37 120.3(2) . . ?
N13 C40 H40 119.9 . . ?
C37 C40 H40 119.9 . . ?
H1B O1W H1A 107(3) . . ?
H2A O2W H2B 105(3) . . ?
H3A O3W H3B 111(3) . . ?
H4A O4W H4B 104(4) . . ?
H5A O5W H5B 107(3) . . ?

loop_
_geom_bond_atom_site_label_1
_geom_bond_atom_site_label_2
_geom_bond_distance
_geom_bond_site_symmetry_2
_geom_bond_publ_flag
Fe1 N3 1.940(2) . ?
Fe1 N8 1.9474(19) . ?
Fe1 N4 1.9780(19) . ?
Fe1 N7 1.9921(19) . ?
Fe1 N2 1.9929(19) . ?
Fe1 N9 2.0059(19) . ?
N1 C1 1.347(3) . ?
N1 N2 1.352(3) . ?
N1 H1N 1.00(4) . ?
N2 C3 1.357(3) . ?
N3 C4 1.351(3) . ?
N3 C8 1.358(3) . ?
N4 C9 1.341(3) . ?
N4 N5 1.359(3) . ?
N5 C11 1.345(3) . ?
N5 H5N 1.05(4) . ?
N6 C12 1.348(3) . ?
N6 N7 1.350(3) . ?
N6 H6N 1.04(3) . ?
N7 C14 1.351(3) . ?
N8 C19 1.348(3) . ?
N8 C15 1.357(3) . ?
N9 C20 1.348(3) . ?
N9 N10 1.349(3) . ?
N10 C22 1.350(3) . ?
N10 H10N 0.95(3) . ?
C1 C2 1.378(3) . ?
C1 H1 0.9300 . ?
C2 C3 1.396(3) . ?
C2 H2 0.9300 . ?
C3 C4 1.463(3) . ?
C4 C5 1.390(3) . ?
C5 C6 1.397(3) . ?
C5 H5 0.9300 . ?
C6 C7 1.389(4) . ?
C6 H6 0.9300 . ?
C7 C8 1.386(3) . ?
C7 H7 0.9300 . ?
C8 C9 1.457(3) . ?
C9 C10 1.409(3) . ?
C10 C11 1.374(4) . ?
C10 H10 0.9300 . ?
C11 H11 0.9300 . ?
C12 C13 1.372(3) . ?
C12 H12 0.9300 . ?
C13 C14 1.396(3) . ?
C13 H13 0.9300 . ?
C14 C15 1.450(3) . ?
C15 C16 1.390(3) . ?
C16 C17 1.388(3) . ?
C16 H16 0.9300 . ?
C17 C18 1.393(3) . ?
C17 H17 0.9300 . ?
C18 C19 1.387(3) . ?
C18 H18 0.9300 . ?
C19 C20 1.460(3) . ?
C20 C21 1.401(3) . ?
C21 C22 1.375(3) . ?
C21 H21 0.9300 . ?
C22 H22 0.9300 . ?
N11 O3 1.310(2) . ?
N11 C27 1.356(3) . ?
N11 C28 1.359(3) . ?
O1 C23 1.282(3) . ?
O1 H1O 1.17(4) . ?
O2 C23 1.242(3) . ?
C23 C24 1.501(3) . ?
C24 C25 1.386(3) . ?
C24 C26 1.389(3) . ?
C25 C28 1.378(3) . ?
C25 H25 0.9300 . ?
C26 C27 1.370(3) . ?
C26 H26 0.9300 . ?
C27 H27 0.9300 . ?
C28 H28 0.9300 . ?
N12 O6 1.311(2) . ?
N12 C33 1.359(3) . ?
N12 C34 1.364(3) . ?
O4 C29 1.237(3) . ?
O5 C29 1.285(3) . ?
O5 H1O 1.27(4) . ?
C29 C30 1.502(3) . ?
C30 C31 1.387(3) . ?
C30 C32 1.396(3) . ?
C31 C34 1.378(3) . ?
C31 H31 0.9300 . ?
C32 C33 1.370(3) . ?
C32 H32 0.9300 . ?
C33 H33 0.9300 . ?
C34 H34 0.9300 . ?
N13 O9 1.330(2) . ?
N13 C39 1.351(3) . ?
N13 C40 1.355(3) . ?
O7 C35 1.250(3) . ?
O8 C35 1.269(3) . ?
C35 C36 1.511(3) . ?
C36 C38 1.388(3) . ?
C36 C37 1.397(3) . ?
C37 C40 1.375(3) . ?
C37 H37 0.9300 . ?
C38 C39 1.371(3) . ?
C38 H38 0.9300 . ?
C39 H39 0.9300 . ?
C40 H40 0.9300 . ?
O1W H1B 0.82(3) . ?
O1W H1A 0.88(4) . ?
O2W H2A 0.84(3) . ?
O2W H2B 0.83(4) . ?
O3W H3A 0.89(4) . ?
O3W H3B 0.81(3) . ?
O4W H4A 0.80(4) . ?
O4W H4B 0.87(5) . ?
O5W H5A 0.87(4) . ?
O5W H5B 0.81(4) . ?
